data_7711182
loop_
_publ_author_name
'Fraunhofer, Christina'
'Paul, Theresa'
'Oeckler, Oliver'

_publ_section_title
;
 Temperature-dependent Cu and Ag ion mobility and associated changes of
 transport properties in pavonite-type Cu1.4Ag0.4Bi5.4Se9
;
_journal_name_full 'Dalton Transactions'
_journal_paper_doi 10.1039/D2DT01651F
_journal_year 2022
_chemical_formula_sum 'Ag0.8 Bi10.8 Cu2.8 Se18'
_chemical_formula_weight 3942.47
_space_group_crystal_system monoclinic
_space_group_IT_number 12
_space_group_name_Hall '-C 2y'
_space_group_name_H-M_alt 'C 1 2/m 1'
_atom_sites_solution_primary direct
_atom_sites_solution_secondary difmap
_audit_creation_method SHELXL-2017/1
_audit_update_record
;
2021-06-07 deposited with the CCDC.	2022-09-05 downloaded from the CCDC.
;
_cell_angle_alpha 90
_cell_angle_beta 99.552(7)
_cell_angle_gamma 90
_cell_formula_units_Z 1
_cell_length_a 13.7425(11)
_cell_length_b 4.1921(4)
_cell_length_c 15.3395(13)
_cell_measurement_reflns_used 10452
_cell_measurement_temperature 473(2)
_cell_measurement_theta_max 25.875
_cell_measurement_theta_min 2.10
_cell_volume 871.46(13)
_computing_structure_refinement 'SHELXL-2017/1 (Sheldrick, 2017)'
_diffrn_ambient_temperature 473(2)
_diffrn_measured_fraction_theta_full 0.989
_diffrn_measured_fraction_theta_max 0.990
_diffrn_measurement_device_type 'Stoe Stadivari'
_diffrn_radiation_type AgK\a
_diffrn_radiation_wavelength 0.56083
_diffrn_reflns_av_R_equivalents 0.0260
_diffrn_reflns_av_unetI/netI 0.0231
_diffrn_reflns_Laue_measured_fraction_full 0.989
_diffrn_reflns_Laue_measured_fraction_max 0.990
_diffrn_reflns_limit_h_max 16
_diffrn_reflns_limit_h_min -13
_diffrn_reflns_limit_k_max 5
_diffrn_reflns_limit_k_min -5
_diffrn_reflns_limit_l_max 16
_diffrn_reflns_limit_l_min -19
_diffrn_reflns_number 4671
_diffrn_reflns_point_group_measured_fraction_full 0.989
_diffrn_reflns_point_group_measured_fraction_max 0.990
_diffrn_reflns_theta_full 19.664
_diffrn_reflns_theta_max 20.508
_diffrn_reflns_theta_min 2.125
_exptl_absorpt_coefficient_mu 40.800
_exptl_absorpt_correction_T_max 0.3759
_exptl_absorpt_correction_T_min 0.1843
_exptl_absorpt_correction_type multi-scan
_exptl_absorpt_process_details '(Blessing, 1995)'
_exptl_crystal_density_diffrn 7.512
_exptl_crystal_description 'irregular polyhedron'
_exptl_crystal_F_000 1627
_exptl_crystal_size_max 0.080
_exptl_crystal_size_mid 0.078
_exptl_crystal_size_min 0.042
_refine_diff_density_max 2.718
_refine_diff_density_min -1.304
_refine_diff_density_rms 0.349
_refine_ls_extinction_coef 0.00116(12)
_refine_ls_extinction_expression Fc^*^=kFc[1+0.001xFc^2^\l^3^/sin(2\q)]^-1/4^
_refine_ls_extinction_method 'SHELXL-2017/1 (Sheldrick 2017)'
_refine_ls_goodness_of_fit_ref 1.085
_refine_ls_hydrogen_treatment undef
_refine_ls_matrix_type full
_refine_ls_number_parameters 71
_refine_ls_number_reflns 1008
_refine_ls_number_restraints 4
_refine_ls_restrained_S_all 1.083
_refine_ls_R_factor_all 0.0461
_refine_ls_R_factor_gt 0.0325
_refine_ls_shift/su_max 0.006
_refine_ls_shift/su_mean 0.001
_refine_ls_structure_factor_coef Fsqd
_refine_ls_weighting_details 'w=1/[\s^2^(Fo^2^)+(0.0488P)^2^+4.9000P] where P=(Fo^2^+2Fc^2^)/3'
_refine_ls_weighting_scheme calc
_refine_ls_wR_factor_gt 0.0768
_refine_ls_wR_factor_ref 0.0823
_reflns_Friedel_coverage 0.000
_reflns_number_gt 813
_reflns_number_total 1008
_reflns_threshold_expression 'I > 2\s(I)'
_cod_data_source_file d2dt01651f2.cif
_cod_data_source_block CF215A_K3_200
_cod_original_sg_symbol_H-M 'C 2/m'
_cod_original_formula_sum 'Ag0.80 Bi10.80 Cu2.80 Se18'
_cod_database_code 7711182
_shelx_shelxl_version_number 2017/1
_shelx_space_group_comment
;
The symmetry employed for this shelxl refinement is uniquely defined
by the following loop, which should always be used as a source of
symmetry information in preference to the above space-group names.
They are only intended as comments.
;

loop_
_space_group_symop_operation_xyz
'x, y, z'
'-x, y, -z'
'x+1/2, y+1/2, z'
'-x+1/2, y+1/2, -z'
'-x, -y, -z'
'x, -y, z'
'-x+1/2, -y+1/2, -z'
'x+1/2, -y+1/2, z'

loop_
_atom_site_label
_atom_site_type_symbol
_atom_site_fract_x
_atom_site_fract_y
_atom_site_fract_z
_atom_site_U_iso_or_equiv
_atom_site_adp_type
_atom_site_occupancy
_atom_site_site_symmetry_order
_atom_site_calc_flag
_atom_site_refinement_flags_posn
_atom_site_refinement_flags_adp
_atom_site_refinement_flags_occupancy
_atom_site_disorder_assembly
_atom_site_disorder_group
Bi1 Bi 0.45138(5) 0.000000 0.18976(4) 0.0336(3) Uani 0.914(4) 2 d S T P . .
Ag1 Ag 0.45138(5) 0.000000 0.18976(4) 0.0336(3) Uani 0.078(6) 2 d S T P . .
Bi2 Bi 0.15173(6) 0.000000 0.06332(9) 0.0342(3) Uani 0.786(4) 2 d S T P . .
Ag2 Ag 0.15173(6) 0.000000 0.06332(9) 0.0342(3) Uani 0.122(6) 2 d S T P . .
Cu2 Cu 0.146(5) 0.000000 0.030(5) 0.12(3) Uiso 0.092(4) 2 d S . P . .
Bi3 Bi 0.24356(5) 0.000000 0.62203(5) 0.0469(3) Uani 1 2 d S T P . .
Se1 Se 0.40215(11) 0.000000 0.35960(11) 0.0312(4) Uani 1 2 d S T P . .
Se2 Se 0.79372(11) 0.000000 0.12468(13) 0.0381(4) Uani 1 2 d S T P . .
Se3 Se 0.13830(11) 0.000000 0.45535(10) 0.0277(4) Uani 1 2 d S T P . .
Se4 Se 0.09458(11) 0.000000 0.22994(12) 0.0323(4) Uani 1 2 d S T P . .
Se5 Se 0.000000 0.500000 0.000000 0.0251(5) Uani 1 4 d S T P . .
Cu3 Cu -0.025(3) 0.000000 0.436(3) 0.047(11) Uiso 0.062(6) 2 d S . P . .
Cu4 Cu 0.455(2) 0.000000 0.5313(19) 0.056(7) Uiso 0.131(8) 2 d S . P . .
Cu5 Cu 0.000000 0.314(3) 0.500000 0.061(3) Uiso 0.264(7) 2 d S . P . .
Cu6 Cu 0.488(2) 0.000000 0.5104(17) 0.044(6) Uiso 0.150(8) 2 d S . P . .

loop_
_atom_site_aniso_label
_atom_site_aniso_U_11
_atom_site_aniso_U_22
_atom_site_aniso_U_33
_atom_site_aniso_U_23
_atom_site_aniso_U_13
_atom_site_aniso_U_12
Bi1 0.0374(4) 0.0323(4) 0.0319(4) 0.000 0.0079(3) 0.000
Ag1 0.0374(4) 0.0323(4) 0.0319(4) 0.000 0.0079(3) 0.000
Bi2 0.0315(4) 0.0310(5) 0.0404(7) 0.000 0.0069(3) 0.000
Ag2 0.0315(4) 0.0310(5) 0.0404(7) 0.000 0.0069(3) 0.000
Bi3 0.0537(5) 0.0468(5) 0.0359(4) 0.000 -0.0058(3) 0.000
Se1 0.0340(8) 0.0310(8) 0.0314(9) 0.000 0.0142(7) 0.000
Se2 0.0269(8) 0.0251(8) 0.0588(12) 0.000 -0.0026(8) 0.000
Se3 0.0290(8) 0.0276(8) 0.0265(8) 0.000 0.0046(6) 0.000
Se4 0.0296(8) 0.0288(9) 0.0362(9) 0.000 -0.0010(7) 0.000
Se5 0.0265(10) 0.0243(11) 0.0241(11) 0.000 0.0029(8) 0.000

loop_
_atom_type_symbol
_atom_type_description
_atom_type_scat_dispersion_real
_atom_type_scat_dispersion_imag
_atom_type_scat_source
Cu Cu 0.3240 0.8257 'International Tables Vol C Tables 4.2.6.8 and 6.1.1.4'
Se Se 0.2367 1.4831 'International Tables Vol C Tables 4.2.6.8 and 6.1.1.4'
Ag Ag -1.6473 0.7167 'International Tables Vol C Tables 4.2.6.8 and 6.1.1.4'
Bi Bi -1.3494 7.2566 'International Tables Vol C Tables 4.2.6.8 and 6.1.1.4'

loop_
_geom_angle_atom_site_label_1
_geom_angle_atom_site_label_2
_geom_angle_atom_site_label_3
_geom_angle
_geom_angle_site_symmetry_1
_geom_angle_site_symmetry_3
_geom_angle_publ_flag
Se1 Bi1 Se4 93.62(4) . 3 ?
Se1 Bi1 Se4 93.62(4) . 3_545 ?
Se4 Bi1 Se4 93.78(5) 3 3_545 ?
Se1 Bi1 Se2 92.08(5) . 3_445 ?
Se4 Bi1 Se2 173.18(5) 3 3_445 ?
Se4 Bi1 Se2 89.60(3) 3_545 3_445 ?
Se1 Bi1 Se2 92.08(5) . 3_455 ?
Se4 Bi1 Se2 89.60(3) 3 3_455 ?
Se4 Bi1 Se2 173.18(5) 3_545 3_455 ?
Se2 Bi1 Se2 86.45(4) 3_445 3_455 ?
Se1 Bi1 Se5 178.51(4) . 3_545 ?
Se4 Bi1 Se5 87.40(4) 3 3_545 ?
Se4 Bi1 Se5 87.40(4) 3_545 3_545 ?
Se2 Bi1 Se5 86.84(4) 3_445 3_545 ?
Se2 Bi1 Se5 86.84(4) 3_455 3_545 ?
Cu2 Bi2 Se4 156(8) . . ?
Cu2 Bi2 Se2 108(5) . 3_455 ?
Se4 Bi2 Se2 88.82(6) . 3_455 ?
Cu2 Bi2 Se2 108(5) . 3_445 ?
Se4 Bi2 Se2 88.82(6) . 3_445 ?
Se2 Bi2 Se2 92.09(5) 3_455 3_445 ?
Cu2 Bi2 Se5 72(5) . 1_545 ?
Se4 Bi2 Se5 90.60(3) . 1_545 ?
Se2 Bi2 Se5 178.13(3) 3_455 1_545 ?
Se2 Bi2 Se5 89.67(2) 3_445 1_545 ?
Cu2 Bi2 Se5 72(5) . . ?
Se4 Bi2 Se5 90.60(3) . . ?
Se2 Bi2 Se5 89.67(2) 3_455 . ?
Se2 Bi2 Se5 178.13(3) 3_445 . ?
Se5 Bi2 Se5 88.57(3) 1_545 . ?
Cu2 Bi2 Se2 22(8) . 5_655 ?
Se4 Bi2 Se2 177.72(6) . 5_655 ?
Se2 Bi2 Se2 92.76(5) 3_455 5_655 ?
Se2 Bi2 Se2 92.76(5) 3_445 5_655 ?
Se5 Bi2 Se2 87.78(4) 1_545 5_655 ?
Se5 Bi2 Se2 87.78(4) . 5_655 ?
Bi2 Cu2 Se2 154(9) . 5_655 ?
Bi2 Cu2 Se5 98(6) . 1_545 ?
Se2 Cu2 Se5 100(2) 5_655 1_545 ?
Bi2 Cu2 Se5 98(6) . . ?
Se2 Cu2 Se5 100(2) 5_655 . ?
Se5 Cu2 Se5 93(2) 1_545 . ?
Se3 Bi3 Se1 79.98(4) . 7_546 ?
Se3 Bi3 Se1 79.98(4) . 7_556 ?
Se1 Bi3 Se1 90.77(4) 7_546 7_556 ?
Se3 Bi3 Cu3 50.8(8) . 5_556 ?
Se1 Bi3 Cu3 50.4(3) 7_546 5_556 ?
Se1 Bi3 Cu3 50.4(3) 7_556 5_556 ?
Se3 Bi3 Se3 82.35(4) . 7_556 ?
Se1 Bi3 Se3 162.25(5) 7_546 7_556 ?
Se1 Bi3 Se3 87.82(3) 7_556 7_556 ?
Cu3 Bi3 Se3 117.6(5) 5_556 7_556 ?
Se3 Bi3 Se3 82.35(4) . 7_546 ?
Se1 Bi3 Se3 87.82(3) 7_546 7_546 ?
Se1 Bi3 Se3 162.25(5) 7_556 7_546 ?
Cu3 Bi3 Se3 117.6(5) 5_556 7_546 ?
Se3 Bi3 Se3 88.16(4) 7_556 7_546 ?
Cu6 Se1 Cu4 14.6(6) 5_656 5_656 ?
Cu6 Se1 Cu6 11.5(13) 5_656 . ?
Cu4 Se1 Cu6 26.2(13) 5_656 . ?
Cu6 Se1 Cu5 19.3(3) 5_656 7_556 ?
Cu4 Se1 Cu5 27.3(5) 5_656 7_556 ?
Cu6 Se1 Cu5 19.2(3) . 7_556 ?
Cu6 Se1 Cu5 19.3(3) 5_656 3_545 ?
Cu4 Se1 Cu5 27.3(5) 5_656 3_545 ?
Cu6 Se1 Cu5 19.2(3) . 3_545 ?
Cu5 Se1 Cu5 36.8(6) 7_556 3_545 ?
Cu6 Se1 Cu3 56.1(8) 5_656 3 ?
Cu4 Se1 Cu3 56.6(8) 5_656 3 ?
Cu6 Se1 Cu3 57.4(8) . 3 ?
Cu5 Se1 Cu3 38.4(8) 7_556 3 ?
Cu5 Se1 Cu3 74.8(9) 3_545 3 ?
Cu6 Se1 Cu3 56.1(8) 5_656 3_545 ?
Cu4 Se1 Cu3 56.6(8) 5_656 3_545 ?
Cu6 Se1 Cu3 57.4(8) . 3_545 ?
Cu5 Se1 Cu3 74.8(9) 7_556 3_545 ?
Cu5 Se1 Cu3 38.4(8) 3_545 3_545 ?
Cu3 Se1 Cu3 112.0(16) 3 3_545 ?
Cu6 Se1 Cu4 24.3(12) 5_656 . ?
Cu4 Se1 Cu4 39.0(13) 5_656 . ?
Cu6 Se1 Cu4 12.8(6) . . ?
Cu5 Se1 Cu4 25.8(4) 7_556 . ?
Cu5 Se1 Cu4 25.8(4) 3_545 . ?
Cu3 Se1 Cu4 60.5(8) 3 . ?
Cu3 Se1 Cu4 60.5(8) 3_545 . ?
Cu6 Se1 Bi1 125.8(7) 5_656 . ?
Cu4 Se1 Bi1 111.2(7) 5_656 . ?
Cu6 Se1 Bi1 137.3(6) . . ?
Cu5 Se1 Bi1 129.17(10) 7_556 . ?
Cu5 Se1 Bi1 129.17(10) 3_545 . ?
Cu3 Se1 Bi1 107.1(9) 3 . ?
Cu3 Se1 Bi1 107.1(8) 3_545 . ?
Cu4 Se1 Bi1 150.2(6) . . ?
Cu6 Se1 Bi3 106.0(4) 5_656 7_546 ?
Cu4 Se1 Bi3 115.5(5) 5_656 7_546 ?
Cu6 Se1 Bi3 98.1(4) . 7_546 ?
Cu5 Se1 Bi3 114.9(2) 7_556 7_546 ?
Cu5 Se1 Bi3 88.4(2) 3_545 7_546 ?
Cu3 Se1 Bi3 140.3(8) 3 7_546 ?
Cu3 Se1 Bi3 65.8(8) 3_545 7_546 ?
Cu4 Se1 Bi3 89.1(4) . 7_546 ?
Bi1 Se1 Bi3 111.25(5) . 7_546 ?
Cu6 Se1 Bi3 106.0(4) 5_656 7_556 ?
Cu4 Se1 Bi3 115.5(5) 5_656 7_556 ?
Cu6 Se1 Bi3 98.1(4) . 7_556 ?
Cu5 Se1 Bi3 88.4(2) 7_556 7_556 ?
Cu5 Se1 Bi3 114.9(2) 3_545 7_556 ?
Cu3 Se1 Bi3 65.8(8) 3 7_556 ?
Cu3 Se1 Bi3 140.3(8) 3_545 7_556 ?
Cu4 Se1 Bi3 89.1(4) . 7_556 ?
Bi1 Se1 Bi3 111.25(5) . 7_556 ?
Bi3 Se1 Bi3 90.77(4) 7_546 7_556 ?
Cu2 Se2 Bi2 90.1(11) 5_655 3_545 ?
Cu2 Se2 Bi2 90.1(11) 5_655 3 ?
Bi2 Se2 Bi2 92.09(5) 3_545 3 ?
Cu2 Se2 Bi1 89.1(11) 5_655 3 ?
Bi2 Se2 Bi1 177.06(4) 3_545 3 ?
Bi2 Se2 Bi1 90.723(18) 3 3 ?
Cu2 Se2 Bi1 89.1(11) 5_655 3_545 ?
Bi2 Se2 Bi1 90.723(18) 3_545 3_545 ?
Bi2 Se2 Bi1 177.06(4) 3 3_545 ?
Bi1 Se2 Bi1 86.45(4) 3 3_545 ?
Cu2 Se2 Bi2 4.1(16) 5_655 5_655 ?
Bi2 Se2 Bi2 87.24(5) 3_545 5_655 ?
Bi2 Se2 Bi2 87.24(5) 3 5_655 ?
Bi1 Se2 Bi2 92.07(4) 3 5_655 ?
Bi1 Se2 Bi2 92.07(4) 3_545 5_655 ?
Cu3 Se3 Cu3 49.3(19) . 5_556 ?
Cu3 Se3 Cu4 58.9(6) . 7_546 ?
Cu3 Se3 Cu4 63.2(7) 5_556 7_546 ?
Cu3 Se3 Cu4 58.9(6) . 7_556 ?
Cu3 Se3 Cu4 63.2(7) 5_556 7_556 ?
Cu4 Se3 Cu4 114.9(11) 7_546 7_556 ?
Cu3 Se3 Cu5 40.2(6) . . ?
Cu3 Se3 Cu5 38.6(5) 5_556 . ?
Cu4 Se3 Cu5 89.6(7) 7_546 . ?
Cu4 Se3 Cu5 26.5(6) 7_556 . ?
Cu3 Se3 Cu5 40.2(6) . 5_556 ?
Cu3 Se3 Cu5 38.6(5) 5_556 5_556 ?
Cu4 Se3 Cu5 26.5(6) 7_546 5_556 ?
Cu4 Se3 Cu5 89.6(7) 7_556 5_556 ?
Cu5 Se3 Cu5 63.6(5) . 5_556 ?
Cu3 Se3 Bi3 119.6(11) . . ?
Cu3 Se3 Bi3 70.3(10) 5_556 . ?
Cu4 Se3 Bi3 97.2(6) 7_546 . ?
Cu4 Se3 Bi3 97.2(6) 7_556 . ?
Cu5 Se3 Bi3 93.00(5) . . ?
Cu5 Se3 Bi3 93.00(5) 5_556 . ?
Cu3 Se3 Cu6 51.9(6) . 7_546 ?
Cu3 Se3 Cu6 52.9(6) 5_556 7_546 ?
Cu4 Se3 Cu6 10.5(5) 7_546 7_546 ?
Cu4 Se3 Cu6 105.4(9) 7_556 7_546 ?
Cu5 Se3 Cu6 79.7(6) . 7_546 ?
Cu5 Se3 Cu6 16.1(4) 5_556 7_546 ?
Bi3 Se3 Cu6 94.2(5) . 7_546 ?
Cu3 Se3 Cu6 51.9(6) . 7_556 ?
Cu3 Se3 Cu6 52.9(6) 5_556 7_556 ?
Cu4 Se3 Cu6 105.4(9) 7_546 7_556 ?
Cu4 Se3 Cu6 10.5(5) 7_556 7_556 ?
Cu5 Se3 Cu6 16.1(4) . 7_556 ?
Cu5 Se3 Cu6 79.7(6) 5_556 7_556 ?
Bi3 Se3 Cu6 94.2(5) . 7_556 ?
Cu6 Se3 Cu6 95.6(8) 7_546 7_556 ?
Cu3 Se3 Bi3 123.3(6) . 7_556 ?
Cu3 Se3 Bi3 135.19(16) 5_556 7_556 ?
Cu4 Se3 Bi3 159.9(7) 7_546 7_556 ?
Cu4 Se3 Bi3 76.5(6) 7_556 7_556 ?
Cu5 Se3 Bi3 103.0(3) . 7_556 ?
Cu5 Se3 Bi3 163.4(2) 5_556 7_556 ?
Bi3 Se3 Bi3 97.65(4) . 7_556 ?
Cu6 Se3 Bi3 167.7(5) 7_546 7_556 ?
Cu6 Se3 Bi3 86.9(4) 7_556 7_556 ?
Cu3 Se3 Bi3 123.3(6) . 7_546 ?
Cu3 Se3 Bi3 135.19(16) 5_556 7_546 ?
Cu4 Se3 Bi3 76.5(6) 7_546 7_546 ?
Cu4 Se3 Bi3 159.9(7) 7_556 7_546 ?
Cu5 Se3 Bi3 163.4(2) . 7_546 ?
Cu5 Se3 Bi3 103.0(3) 5_556 7_546 ?
Bi3 Se3 Bi3 97.65(4) . 7_546 ?
Cu6 Se3 Bi3 86.9(4) 7_546 7_546 ?
Cu6 Se3 Bi3 167.7(5) 7_556 7_546 ?
Bi3 Se3 Bi3 88.17(4) 7_556 7_546 ?
Bi2 Se4 Bi1 95.18(5) . 3_445 ?
Bi2 Se4 Bi1 95.18(5) . 3_455 ?
Bi1 Se4 Bi1 93.78(5) 3_445 3_455 ?
Cu2 Se5 Cu2 87(2) . 5 ?
Cu2 Se5 Cu2 93(2) . 1_565 ?
Cu2 Se5 Cu2 180(3) 5 1_565 ?
Cu2 Se5 Cu2 180.0 . 5_565 ?
Cu2 Se5 Cu2 93(2) 5 5_565 ?
Cu2 Se5 Cu2 87(2) 1_565 5_565 ?
Cu2 Se5 Bi2 88.5(10) . 5 ?
Cu2 Se5 Bi2 9.6(16) 5 5 ?
Cu2 Se5 Bi2 170.4(16) 1_565 5 ?
Cu2 Se5 Bi2 91.5(10) 5_565 5 ?
Cu2 Se5 Bi2 91.5(10) . 1_565 ?
Cu2 Se5 Bi2 170.4(16) 5 1_565 ?
Cu2 Se5 Bi2 9.6(16) 1_565 1_565 ?
Cu2 Se5 Bi2 88.5(10) 5_565 1_565 ?
Bi2 Se5 Bi2 180.00(5) 5 1_565 ?
Cu2 Se5 Bi2 170.4(16) . 5_565 ?
Cu2 Se5 Bi2 91.5(10) 5 5_565 ?
Cu2 Se5 Bi2 88.5(10) 1_565 5_565 ?
Cu2 Se5 Bi2 9.6(16) 5_565 5_565 ?
Bi2 Se5 Bi2 88.57(3) 5 5_565 ?
Bi2 Se5 Bi2 91.43(3) 1_565 5_565 ?
Cu2 Se5 Bi2 9.6(16) . . ?
Cu2 Se5 Bi2 88.5(10) 5 . ?
Cu2 Se5 Bi2 91.5(10) 1_565 . ?
Cu2 Se5 Bi2 170.4(16) 5_565 . ?
Bi2 Se5 Bi2 91.43(3) 5 . ?
Bi2 Se5 Bi2 88.57(3) 1_565 . ?
Bi2 Se5 Bi2 180.0 5_565 . ?
Cu2 Se5 Bi1 96.0(16) . 3_455 ?
Cu2 Se5 Bi1 84.0(16) 5 3_455 ?
Cu2 Se5 Bi1 96.0(16) 1_565 3_455 ?
Cu2 Se5 Bi1 84.0(16) 5_565 3_455 ?
Bi2 Se5 Bi1 93.30(3) 5 3_455 ?
Bi2 Se5 Bi1 86.70(3) 1_565 3_455 ?
Bi2 Se5 Bi1 93.30(3) 5_565 3_455 ?
Bi2 Se5 Bi1 86.70(3) . 3_455 ?
Cu2 Se5 Bi1 84.0(16) . 7 ?
Cu2 Se5 Bi1 96.0(16) 5 7 ?
Cu2 Se5 Bi1 84.0(16) 1_565 7 ?
Cu2 Se5 Bi1 96.0(16) 5_565 7 ?
Bi2 Se5 Bi1 86.70(3) 5 7 ?
Bi2 Se5 Bi1 93.30(3) 1_565 7 ?
Bi2 Se5 Bi1 86.70(3) 5_565 7 ?
Bi2 Se5 Bi1 93.30(3) . 7 ?
Bi1 Se5 Bi1 180.0 3_455 7 ?
Cu5 Cu3 Cu5 107(2) . 5_556 ?
Cu5 Cu3 Cu3 53.4(12) . 5_556 ?
Cu5 Cu3 Cu3 53.4(12) 5_556 5_556 ?
Cu5 Cu3 Se3 79.4(14) . . ?
Cu5 Cu3 Se3 79.4(14) 5_556 . ?
Cu3 Cu3 Se3 72(2) 5_556 . ?
Cu5 Cu3 Cu6 15.3(6) . 7_556 ?
Cu5 Cu3 Cu6 121(2) 5_556 7_556 ?
Cu3 Cu3 Cu6 67.8(12) 5_556 7_556 ?
Se3 Cu3 Cu6 78.2(12) . 7_556 ?
Cu5 Cu3 Cu6 121(2) . 7_546 ?
Cu5 Cu3 Cu6 15.3(6) 5_556 7_546 ?
Cu3 Cu3 Cu6 67.8(12) 5_556 7_546 ?
Se3 Cu3 Cu6 78.2(12) . 7_546 ?
Cu6 Cu3 Cu6 134(2) 7_556 7_546 ?
Cu5 Cu3 Cu4 27.3(8) . 7_556 ?
Cu5 Cu3 Cu4 124(2) 5_556 7_556 ?
Cu3 Cu3 Cu4 74.0(14) 5_556 7_556 ?
Se3 Cu3 Cu4 66.5(11) . 7_556 ?
Cu6 Cu3 Cu4 14.8(6) 7_556 7_556 ?
Cu6 Cu3 Cu4 134(2) 7_546 7_556 ?
Cu5 Cu3 Cu4 124(2) . 7_546 ?
Cu5 Cu3 Cu4 27.3(8) 5_556 7_546 ?
Cu3 Cu3 Cu4 74.0(14) 5_556 7_546 ?
Se3 Cu3 Cu4 66.5(11) . 7_546 ?
Cu6 Cu3 Cu4 134(2) 7_556 7_546 ?
Cu6 Cu3 Cu4 14.8(6) 7_546 7_546 ?
Cu4 Cu3 Cu4 129(2) 7_556 7_546 ?
Cu5 Cu3 Cu6 10.3(7) . 3_455 ?
Cu5 Cu3 Cu6 116(2) 5_556 3_455 ?
Cu3 Cu3 Cu6 62.4(11) 5_556 3_455 ?
Se3 Cu3 Cu6 86.7(13) . 3_455 ?
Cu6 Cu3 Cu6 11.8(13) 7_556 3_455 ?
Cu6 Cu3 Cu6 130.2(19) 7_546 3_455 ?
Cu4 Cu3 Cu6 26.6(13) 7_556 3_455 ?
Cu4 Cu3 Cu6 134(2) 7_546 3_455 ?
Cu5 Cu3 Cu6 116(2) . 3_445 ?
Cu5 Cu3 Cu6 10.3(7) 5_556 3_445 ?
Cu3 Cu3 Cu6 62.4(11) 5_556 3_445 ?
Se3 Cu3 Cu6 86.7(13) . 3_445 ?
Cu6 Cu3 Cu6 130.2(19) 7_556 3_445 ?
Cu6 Cu3 Cu6 11.8(13) 7_546 3_445 ?
Cu4 Cu3 Cu6 134(2) 7_556 3_445 ?
Cu4 Cu3 Cu6 26.6(13) 7_546 3_445 ?
Cu6 Cu3 Cu6 124(2) 3_455 3_445 ?
Cu5 Cu3 Se3 71.9(13) . 5_556 ?
Cu5 Cu3 Se3 71.9(13) 5_556 5_556 ?
Cu3 Cu3 Se3 58.7(19) 5_556 5_556 ?
Se3 Cu3 Se3 130.7(19) . 5_556 ?
Cu6 Cu3 Se3 83.3(12) 7_556 5_556 ?
Cu6 Cu3 Se3 83.3(12) 7_546 5_556 ?
Cu4 Cu3 Se3 98.0(13) 7_556 5_556 ?
Cu4 Cu3 Se3 98.0(13) 7_546 5_556 ?
Cu6 Cu3 Se3 71.5(11) 3_455 5_556 ?
Cu6 Cu3 Se3 71.5(11) 3_445 5_556 ?
Cu5 Cu3 Se1 166(2) . 3_445 ?
Cu5 Cu3 Se1 68.8(5) 5_556 3_445 ?
Cu3 Cu3 Se1 120.6(11) 5_556 3_445 ?
Se3 Cu3 Se1 112.2(10) . 3_445 ?
Cu6 Cu3 Se1 167.8(18) 7_556 3_445 ?
Cu6 Cu3 Se1 56.6(6) 7_546 3_445 ?
Cu4 Cu3 Se1 165(2) 7_556 3_445 ?
Cu4 Cu3 Se1 57.9(6) 7_546 3_445 ?
Cu6 Cu3 Se1 161.1(18) 3_455 3_445 ?
Cu6 Cu3 Se1 59.0(6) 3_445 3_445 ?
Se3 Cu3 Se1 93.8(10) 5_556 3_445 ?
Cu6 Cu4 Cu6 4(5) . 5_656 ?
Cu6 Cu4 Cu5 42.9(13) . 7_556 ?
Cu6 Cu4 Cu5 42.9(13) 5_656 7_556 ?
Cu6 Cu4 Cu5 42.9(13) . 3_545 ?
Cu6 Cu4 Cu5 42.9(13) 5_656 3_545 ?
Cu5 Cu4 Cu5 86(3) 7_556 3_545 ?
Cu6 Cu4 Cu4 2(3) . 5_656 ?
Cu6 Cu4 Cu4 1.3(16) 5_656 5_656 ?
Cu5 Cu4 Cu4 42.9(13) 7_556 5_656 ?
Cu5 Cu4 Cu4 42.9(13) 3_545 5_656 ?
Cu6 Cu4 Cu3 78(2) . 7_556 ?
Cu6 Cu4 Cu3 79.6(14) 5_656 7_556 ?
Cu5 Cu4 Cu3 41.1(12) 7_556 7_556 ?
Cu5 Cu4 Cu3 118(2) 3_545 7_556 ?
Cu4 Cu4 Cu3 79.1(13) 5_656 7_556 ?
Cu6 Cu4 Cu3 78.2(19) . 7_546 ?
Cu6 Cu4 Cu3 79.6(14) 5_656 7_546 ?
Cu5 Cu4 Cu3 118(2) 7_556 7_546 ?
Cu5 Cu4 Cu3 41.1(12) 3_545 7_546 ?
Cu4 Cu4 Cu3 79.1(13) 5_656 7_546 ?
Cu3 Cu4 Cu3 129(2) 7_556 7_546 ?
Cu6 Cu4 Se1 77(4) . 5_656 ?
Cu6 Cu4 Se1 80.2(16) 5_656 5_656 ?
Cu5 Cu4 Se1 81.9(13) 7_556 5_656 ?
Cu5 Cu4 Se1 81.9(13) 3_545 5_656 ?
Cu4 Cu4 Se1 78.9(18) 5_656 5_656 ?
Cu3 Cu4 Se1 65.5(11) 7_556 5_656 ?
Cu3 Cu4 Se1 65.5(11) 7_546 5_656 ?
Cu6 Cu4 Se3 119.6(13) . 7_546 ?
Cu6 Cu4 Se3 118.6(7) 5_656 7_546 ?
Cu5 Cu4 Se3 158.2(19) 7_556 7_546 ?
Cu5 Cu4 Se3 77.4(8) 3_545 7_546 ?
Cu4 Cu4 Se3 119.0(8) 5_656 7_546 ?
Cu3 Cu4 Se3 160.6(17) 7_556 7_546 ?
Cu3 Cu4 Se3 54.6(9) 7_546 7_546 ?
Se1 Cu4 Se3 108.8(7) 5_656 7_546 ?
Cu6 Cu4 Se3 119.6(13) . 7_556 ?
Cu6 Cu4 Se3 118.6(7) 5_656 7_556 ?
Cu5 Cu4 Se3 77.4(8) 7_556 7_556 ?
Cu5 Cu4 Se3 158.2(19) 3_545 7_556 ?
Cu4 Cu4 Se3 119.0(8) 5_656 7_556 ?
Cu3 Cu4 Se3 54.6(9) 7_556 7_556 ?
Cu3 Cu4 Se3 160.6(17) 7_546 7_556 ?
Se1 Cu4 Se3 108.8(7) 5_656 7_556 ?
Se3 Cu4 Se3 114.9(11) 7_546 7_556 ?
Cu6 Cu4 Cu3 62(2) . 3_545 ?
Cu6 Cu4 Cu3 61.0(10) 5_656 3_545 ?
Cu5 Cu4 Cu3 101.6(19) 7_556 3_545 ?
Cu5 Cu4 Cu3 25.9(11) 3_545 3_545 ?
Cu4 Cu4 Cu3 61.5(11) 5_656 3_545 ?
Cu3 Cu4 Cu3 140.6(14) 7_556 3_545 ?
Cu3 Cu4 Cu3 46.6(18) 7_546 3_545 ?
Se1 Cu4 Cu3 104.3(12) 5_656 3_545 ?
Se3 Cu4 Cu3 57.9(7) 7_546 3_545 ?
Se3 Cu4 Cu3 146.3(14) 7_556 3_545 ?
Cu6 Cu4 Cu3 62(2) . 3 ?
Cu6 Cu4 Cu3 61.0(10) 5_656 3 ?
Cu5 Cu4 Cu3 25.9(11) 7_556 3 ?
Cu5 Cu4 Cu3 101.6(19) 3_545 3 ?
Cu4 Cu4 Cu3 61.5(11) 5_656 3 ?
Cu3 Cu4 Cu3 46.6(18) 7_556 3 ?
Cu3 Cu4 Cu3 140.6(14) 7_546 3 ?
Se1 Cu4 Cu3 104.3(12) 5_656 3 ?
Se3 Cu4 Cu3 146.3(14) 7_546 3 ?
Se3 Cu4 Cu3 57.9(7) 7_556 3 ?
Cu3 Cu4 Cu3 107.9(17) 3_545 3 ?
Cu6 Cu5 Cu6 35(4) 3_455 7_556 ?
Cu6 Cu5 Cu4 65(3) 3_455 7_556 ?
Cu6 Cu5 Cu4 29.8(12) 7_556 7_556 ?
Cu6 Cu5 Cu4 29.8(13) 3_455 3_455 ?
Cu6 Cu5 Cu4 65(3) 7_556 3_455 ?
Cu4 Cu5 Cu4 94(3) 7_556 3_455 ?
Cu6 Cu5 Cu5 17.5(19) 3_455 5_566 ?
Cu6 Cu5 Cu5 17.5(19) 7_556 5_566 ?
Cu4 Cu5 Cu5 47.1(13) 7_556 5_566 ?
Cu4 Cu5 Cu5 47.1(13) 3_455 5_566 ?
Cu6 Cu5 Cu3 133(2) 3_455 5_556 ?
Cu6 Cu5 Cu3 149(2) 7_556 5_556 ?
Cu4 Cu5 Cu3 136.4(18) 7_556 5_556 ?
Cu4 Cu5 Cu3 111.6(17) 3_455 5_556 ?
Cu5 Cu5 Cu3 143.4(12) 5_566 5_556 ?
Cu6 Cu5 Cu3 149(2) 3_455 . ?
Cu6 Cu5 Cu3 133(2) 7_556 . ?
Cu4 Cu5 Cu3 111.6(17) 7_556 . ?
Cu4 Cu5 Cu3 136.4(18) 3_455 . ?
Cu5 Cu5 Cu3 143.4(12) 5_566 . ?
Cu3 Cu5 Cu3 73(2) 5_556 . ?
Cu6 Cu5 Se1 67.9(19) 3_455 7_556 ?
Cu6 Cu5 Se1 77.0(19) 7_556 7_556 ?
Cu4 Cu5 Se1 84.3(14) 7_556 7_556 ?
Cu4 Cu5 Se1 70.8(13) 3_455 7_556 ?
Cu5 Cu5 Se1 71.6(3) 5_566 7_556 ?
Cu3 Cu5 Se1 72.8(12) 5_556 7_556 ?
Cu3 Cu5 Se1 143.3(14) . 7_556 ?
Cu6 Cu5 Se1 77.0(19) 3_455 3_455 ?
Cu6 Cu5 Se1 67.9(19) 7_556 3_455 ?
Cu4 Cu5 Se1 70.8(13) 7_556 3_455 ?
Cu4 Cu5 Se1 84.3(14) 3_455 3_455 ?
Cu5 Cu5 Se1 71.6(3) 5_566 3_455 ?
Cu3 Cu5 Se1 143.3(14) 5_556 3_455 ?
Cu3 Cu5 Se1 72.8(12) . 3_455 ?
Se1 Cu5 Se1 143.2(6) 7_556 3_455 ?
Cu6 Cu5 Se3 138(2) 3_455 . ?
Cu6 Cu5 Se3 105.4(18) 7_556 . ?
Cu4 Cu5 Se3 76.1(11) 7_556 . ?
Cu4 Cu5 Se3 163.3(14) 3_455 . ?
Cu5 Cu5 Se3 121.8(3) 5_566 . ?
Cu3 Cu5 Se3 69.4(13) 5_556 . ?
Cu3 Cu5 Se3 60.4(13) . . ?
Se1 Cu5 Se3 94.38(9) 7_556 . ?
Se1 Cu5 Se3 104.83(10) 3_455 . ?
Cu6 Cu5 Se3 105.4(18) 3_455 5_556 ?
Cu6 Cu5 Se3 138(2) 7_556 5_556 ?
Cu4 Cu5 Se3 163.3(14) 7_556 5_556 ?
Cu4 Cu5 Se3 76.1(11) 3_455 5_556 ?
Cu5 Cu5 Se3 121.8(3) 5_566 5_556 ?
Cu3 Cu5 Se3 60.4(13) 5_556 5_556 ?
Cu3 Cu5 Se3 69.4(13) . 5_556 ?
Se1 Cu5 Se3 104.83(10) 7_556 5_556 ?
Se1 Cu5 Se3 94.38(9) 3_455 5_556 ?
Se3 Cu5 Se3 116.4(5) . 5_556 ?
Cu6 Cu5 Cu5 162.5(19) 3_455 5_556 ?
Cu6 Cu5 Cu5 162.5(19) 7_556 5_556 ?
Cu4 Cu5 Cu5 132.9(13) 7_556 5_556 ?
Cu4 Cu5 Cu5 132.9(13) 3_455 5_556 ?
Cu5 Cu5 Cu5 180.000(12) 5_566 5_556 ?
Cu3 Cu5 Cu5 36.6(12) 5_556 5_556 ?
Cu3 Cu5 Cu5 36.6(12) . 5_556 ?
Se1 Cu5 Cu5 108.4(3) 7_556 5_556 ?
Se1 Cu5 Cu5 108.4(3) 3_455 5_556 ?
Se3 Cu5 Cu5 58.2(3) . 5_556 ?
Se3 Cu5 Cu5 58.2(3) 5_556 5_556 ?
Cu6 Cu6 Cu4 172(10) 5_656 . ?
Cu6 Cu6 Cu5 72.5(19) 5_656 3_545 ?
Cu4 Cu6 Cu5 107.3(19) . 3_545 ?
Cu6 Cu6 Cu5 72.5(19) 5_656 7_556 ?
Cu4 Cu6 Cu5 107.3(19) . 7_556 ?
Cu5 Cu6 Cu5 145(4) 3_545 7_556 ?
Cu6 Cu6 Cu4 5(6) 5_656 5_656 ?
Cu4 Cu6 Cu4 176(5) . 5_656 ?
Cu5 Cu6 Cu4 72.6(19) 3_545 5_656 ?
Cu5 Cu6 Cu4 72.6(19) 7_556 5_656 ?
Cu6 Cu6 Cu3 96(3) 5_656 7_556 ?
Cu4 Cu6 Cu3 87(2) . 7_556 ?
Cu5 Cu6 Cu3 156(3) 3_545 7_556 ?
Cu5 Cu6 Cu3 32.1(16) 7_556 7_556 ?
Cu4 Cu6 Cu3 94.4(13) 5_656 7_556 ?
Cu6 Cu6 Cu3 96(3) 5_656 7_546 ?
Cu4 Cu6 Cu3 87(2) . 7_546 ?
Cu5 Cu6 Cu3 32.1(16) 3_545 7_546 ?
Cu5 Cu6 Cu3 156(3) 7_556 7_546 ?
Cu4 Cu6 Cu3 94.4(13) 5_656 7_546 ?
Cu3 Cu6 Cu3 134(2) 7_556 7_546 ?
Cu6 Cu6 Se1 99(6) 5_656 5_656 ?
Cu4 Cu6 Se1 89(4) . 5_656 ?
Cu5 Cu6 Se1 92.8(19) 3_545 5_656 ?
Cu5 Cu6 Se1 92.8(19) 7_556 5_656 ?
Cu4 Cu6 Se1 94.9(17) 5_656 5_656 ?
Cu3 Cu6 Se1 67.3(11) 7_556 5_656 ?
Cu3 Cu6 Se1 67.3(11) 7_546 5_656 ?
Cu6 Cu6 Cu3 72(2) 5_656 3_545 ?
Cu4 Cu6 Cu3 105(2) . 3_545 ?
Cu5 Cu6 Cu3 21.0(15) 3_545 3_545 ?
Cu5 Cu6 Cu3 138(3) 7_556 3_545 ?
Cu4 Cu6 Cu3 73.8(11) 5_656 3_545 ?
Cu3 Cu6 Cu3 168.2(13) 7_556 3_545 ?
Cu3 Cu6 Cu3 49.8(19) 7_546 3_545 ?
Se1 Cu6 Cu3 113.8(11) 5_656 3_545 ?
Cu6 Cu6 Cu3 72(2) 5_656 3 ?
Cu4 Cu6 Cu3 105(2) . 3 ?
Cu5 Cu6 Cu3 138(3) 3_545 3 ?
Cu5 Cu6 Cu3 21.0(15) 7_556 3 ?
Cu4 Cu6 Cu3 73.8(11) 5_656 3 ?
Cu3 Cu6 Cu3 49.8(19) 7_556 3 ?
Cu3 Cu6 Cu3 168.2(13) 7_546 3 ?
Se1 Cu6 Cu3 113.8(11) 5_656 3 ?
Cu3 Cu6 Cu3 124(2) 3_545 3 ?
Cu6 Cu6 Se1 69(6) 5_656 . ?
Cu4 Cu6 Se1 103(5) . . ?
Cu5 Cu6 Se1 83.9(18) 3_545 . ?
Cu5 Cu6 Se1 83.9(18) 7_556 . ?
Cu4 Cu6 Se1 73.6(14) 5_656 . ?
Cu3 Cu6 Se1 112.8(11) 7_556 . ?
Cu3 Cu6 Se1 112.8(11) 7_546 . ?
Se1 Cu6 Se1 168.5(13) 5_656 . ?
Cu3 Cu6 Se1 63.6(11) 3_545 . ?
Cu3 Cu6 Se1 63.6(11) 3 . ?
Cu6 Cu6 Se3 128(2) 5_656 7_546 ?
Cu4 Cu6 Se3 49.9(11) . 7_546 ?
Cu5 Cu6 Se3 58.4(15) 3_545 7_546 ?
Cu5 Cu6 Se3 153(2) 7_556 7_546 ?
Cu4 Cu6 Se3 129.1(6) 5_656 7_546 ?
Cu3 Cu6 Se3 136.2(14) 7_556 7_546 ?
Cu3 Cu6 Se3 49.9(10) 7_546 7_546 ?
Se1 Cu6 Se3 100.0(7) 5_656 7_546 ?
Cu3 Cu6 Se3 55.6(9) 3_545 7_546 ?
Cu3 Cu6 Se3 137.9(14) 3 7_546 ?
Se1 Cu6 Se3 87.6(7) . 7_546 ?

loop_
_geom_bond_atom_site_label_1
_geom_bond_atom_site_label_2
_geom_bond_distance
_geom_bond_site_symmetry_2
_geom_bond_publ_flag
Bi1 Se1 2.7983(16) . ?
Bi1 Se4 2.8711(12) 3 ?
Bi1 Se4 2.8711(11) 3_545 ?
Bi1 Se2 3.0605(13) 3_445 ?
Bi1 Se2 3.0605(13) 3_455 ?
Bi1 Se5 3.0926(7) 3_545 ?
Bi2 Cu2 0.50(8) . ?
Bi2 Se4 2.796(2) . ?
Bi2 Se2 2.9116(13) 3_455 ?
Bi2 Se2 2.9116(13) 3_445 ?
Bi2 Se5 3.0021(7) 1_545 ?
Bi2 Se5 3.0021(7) . ?
Bi2 Se2 3.098(2) 5_655 ?
Cu2 Se2 2.64(8) 5_655 ?
Cu2 Se5 2.89(5) 1_545 ?
Cu2 Se5 2.89(5) . ?
Bi3 Se3 2.7208(18) . ?
Bi3 Se1 2.9445(11) 7_546 ?
Bi3 Se1 2.9445(11) 7_556 ?
Bi3 Cu3 2.99(4) 5_556 ?
Bi3 Se3 3.0129(11) 7_556 ?
Bi3 Se3 3.0129(11) 7_546 ?
Se1 Cu6 2.29(3) 5_656 ?
Se1 Cu4 2.35(3) 5_656 ?
Se1 Cu6 2.42(3) . ?
Se1 Cu5 2.468(5) 7_556 ?
Se1 Cu5 2.468(5) 3_545 ?
Se1 Cu3 2.53(2) 3 ?
Se1 Cu3 2.53(2) 3_545 ?
Se1 Cu4 2.61(3) . ?
Se3 Cu3 2.21(4) . ?
Se3 Cu3 2.46(4) 5_556 ?
Se3 Cu4 2.487(16) 7_546 ?
Se3 Cu4 2.487(16) 7_556 ?
Se3 Cu5 2.500(7) . ?
Se3 Cu5 2.500(8) 5_556 ?
Se3 Cu6 2.829(18) 7_546 ?
Se3 Cu6 2.829(18) 7_556 ?
Cu3 Cu5 1.64(3) . ?
Cu3 Cu5 1.64(3) 5_556 ?
Cu3 Cu3 1.96(8) 5_556 ?
Cu3 Cu6 2.275(19) 7_556 ?
Cu3 Cu6 2.275(19) 7_546 ?
Cu3 Cu4 2.32(2) 7_556 ?
Cu3 Cu4 2.32(2) 7_546 ?
Cu3 Cu6 2.38(2) 3_455 ?
Cu3 Cu6 2.38(2) 3_445 ?
Cu4 Cu6 0.60(2) . ?
Cu4 Cu6 1.08(5) 5_656 ?
Cu4 Cu5 1.14(2) 7_556 ?
Cu4 Cu5 1.14(2) 3_545 ?
Cu4 Cu4 1.68(6) 5_656 ?
Cu5 Cu6 0.816(13) 3_455 ?
Cu5 Cu6 0.816(13) 7_556 ?
Cu5 Cu5 1.56(3) 5_566 ?
Cu5 Cu5 2.64(3) 5_556 ?
Cu6 Cu6 0.49(5) 5_656 ?
